data_1560127
loop_
_publ_author_name
'Wei, Lai'
'Huang, Hongfeng'
'Gao, Chunmei'
'Liu, Danqing'
'Wang, Lei'

_publ_section_title
;
 Novel butterfly-shaped organic semiconductor and single-walled carbon
 nanotube composites for high performance thermoelectric generators
;
_journal_issue 4
_journal_name_full 'Materials Horizons'
_journal_page_first 1207
_journal_page_last 1215
_journal_paper_doi 10.1039/D0MH01679A
_journal_volume 8
_journal_year 2021
_chemical_formula_moiety 'C30 H18 O S2, 0.5(C6 H5 Cl)'
_chemical_formula_sum 'C33 H20.5 Cl0.5 O S2'
_chemical_formula_weight 514.84
_space_group_crystal_system triclinic
_space_group_IT_number 2
_space_group_name_Hall '-P 1'
_space_group_name_H-M_alt 'P -1'
_atom_sites_solution_hydrogens geom
_audit_creation_method SHELXL-2018/3
_audit_update_record
;
2020-10-19 deposited with the CCDC.	2021-01-18 downloaded from the CCDC.
;
_cell_angle_alpha 73.91(3)
_cell_angle_beta 72.41(3)
_cell_angle_gamma 73.02(3)
_cell_formula_units_Z 4
_cell_length_a 11.127(2)
_cell_length_b 15.964(3)
_cell_length_c 16.195(3)
_cell_measurement_reflns_used 217744
_cell_measurement_temperature 296(2)
_cell_measurement_theta_max 65.28
_cell_measurement_theta_min 2.96
_cell_volume 2565.8(10)
_computing_cell_refinement 'Bruker SAINT'
_computing_data_collection 'Bruker APEX2'
_computing_data_reduction 'Bruker SAINT'
_computing_molecular_graphics 'Bruker SHELXTL'
_computing_publication_material 'Bruker SHELXTL'
_computing_structure_refinement 'SHELXL-2014 (Sheldrick 2014)'
_computing_structure_solution 'SHELXS-97 (Sheldrick 2008)'
_diffrn_ambient_temperature 296(2)
_diffrn_measured_fraction_theta_full 0.998
_diffrn_measured_fraction_theta_max 0.998
_diffrn_measurement_device_type 'Bruker APEX-II CCD'
_diffrn_measurement_method '\f and \w scans'
_diffrn_radiation_type CuK\a
_diffrn_radiation_wavelength 1.54178
_diffrn_reflns_av_R_equivalents 0.1302
_diffrn_reflns_av_unetI/netI 0.0278
_diffrn_reflns_Laue_measured_fraction_full 0.998
_diffrn_reflns_Laue_measured_fraction_max 0.998
_diffrn_reflns_limit_h_max 13
_diffrn_reflns_limit_h_min -13
_diffrn_reflns_limit_k_max 18
_diffrn_reflns_limit_k_min -18
_diffrn_reflns_limit_l_max 19
_diffrn_reflns_limit_l_min -19
_diffrn_reflns_number 216831
_diffrn_reflns_point_group_measured_fraction_full 0.998
_diffrn_reflns_point_group_measured_fraction_max 0.998
_diffrn_reflns_theta_full 65.285
_diffrn_reflns_theta_max 65.285
_diffrn_reflns_theta_min 2.926
_exptl_absorpt_coefficient_mu 2.548
_exptl_absorpt_correction_type none
_exptl_crystal_colour colorless
_exptl_crystal_density_diffrn 1.333
_exptl_crystal_description prismatic
_exptl_crystal_F_000 1068
_exptl_crystal_size_max 0.180
_exptl_crystal_size_mid 0.160
_exptl_crystal_size_min 0.100
_refine_diff_density_max 4.186
_refine_diff_density_min -1.342
_refine_diff_density_rms 0.220
_refine_ls_extinction_method none
_refine_ls_goodness_of_fit_ref 4.515
_refine_ls_hydrogen_treatment constr
_refine_ls_matrix_type full
_refine_ls_number_parameters 658
_refine_ls_number_reflns 8773
_refine_ls_number_restraints 0
_refine_ls_restrained_S_all 4.515
_refine_ls_R_factor_all 0.1718
_refine_ls_R_factor_gt 0.1582
_refine_ls_shift/su_max 6.656
_refine_ls_shift/su_mean 0.173
_refine_ls_structure_factor_coef Fsqd
_refine_ls_weighting_details 'w=1/[\s^2^(Fo^2^)+(0.1000P)^2^] where P=(Fo^2^+2Fc^2^)/3'
_refine_ls_weighting_scheme calc
_refine_ls_wR_factor_gt 0.5024
_refine_ls_wR_factor_ref 0.5178
_reflns_Friedel_coverage 0.000
_reflns_number_gt 7315
_reflns_number_total 8773
_reflns_threshold_expression 'I > 2\s(I)'
_cod_data_source_file d0mh01679a2.cif
_cod_data_source_block 593
_cod_depositor_comments
;
Adding full bibliography for 1560127--1560128.cif.

2022-03-18
Z value and formula fixed to values more according to usual
chemical conventions.                 miguel
;
_cod_original_formula_sum 'C66 H41 Cl O2 S4'
_cod_original_formula_weight 1029.68
_cod_original_formula_moiety '2(C30 H18 O S2), C6 H5 CL'
_cod_original_formula_units_Z 2
_cod_original_cell_volume 2565.7(11)
_cod_database_code 1560127
_shelx_shelxl_version_number 2018/3
_shelx_space_group_comment
;
The symmetry employed for this shelxl refinement is uniquely defined
by the following loop, which should always be used as a source of
symmetry information in preference to the above space-group names.
They are only intended as comments.
;
_shelx_estimated_absorpt_t_min 0.657
_shelx_estimated_absorpt_t_max 0.785

loop_
_space_group_symop_operation_xyz
'x, y, z'
'-x, -y, -z'

loop_
_atom_site_label
_atom_site_type_symbol
_atom_site_fract_x
_atom_site_fract_y
_atom_site_fract_z
_atom_site_U_iso_or_equiv
_atom_site_adp_type
_atom_site_occupancy
_atom_site_site_symmetry_order
_atom_site_calc_flag
_atom_site_refinement_flags_posn
_atom_site_refinement_flags_adp
_atom_site_refinement_flags_occupancy
_atom_site_disorder_assembly
_atom_site_disorder_group
S1 S 0.10578(19) 0.75436(14) 0.20513(13) 0.0425(6) Uani 1 1 d . . . . .
S2 S 0.51294(15) 0.65506(10) -0.03042(11) 0.0293(6) Uani 1 1 d . . . . .
S3 S -0.01736(14) 0.84800(10) 0.52979(10) 0.0269(5) Uani 1 1 d . . . . .
S4 S 0.3802(3) 0.7348(2) 0.3004(2) 0.0833(10) Uani 1 1 d . . . . .
O1 O -0.0359(4) 0.6502(3) -0.0311(3) 0.0309(11) Uani 1 1 d . . . . .
O2 O 0.5205(5) 0.8514(3) 0.5412(3) 0.0325(11) Uani 1 1 d . . . . .
C1 C 0.2831(6) 0.9482(4) -0.2577(4) 0.0283(14) Uani 1 1 d . . . . .
H1A H 0.345571 0.967355 -0.245026 0.034 Uiso 1 1 calc R U . . .
C2 C 0.2432(7) 0.9894(5) -0.3348(5) 0.0312(15) Uani 1 1 d . . . . .
H2A H 0.277570 1.036638 -0.373224 0.037 Uiso 1 1 calc R U . . .
C3 C 0.1506(7) 0.9599(5) -0.3551(4) 0.0338(16) Uani 1 1 d . . . . .
H3A H 0.124742 0.987479 -0.407610 0.041 Uiso 1 1 calc R U . . .
C4 C 0.0982(6) 0.8922(4) -0.3000(4) 0.0289(14) Uani 1 1 d . . . . .
H4A H 0.037758 0.873216 -0.315115 0.035 Uiso 1 1 calc R U . . .
C5 C 0.1351(6) 0.8496(4) -0.2184(4) 0.0227(13) Uani 1 1 d . . . . .
C6 C 0.0819(6) 0.7794(4) -0.1579(4) 0.0227(13) Uani 1 1 d . . . . .
H6A H 0.020711 0.759814 -0.171519 0.027 Uiso 1 1 calc R U . . .
C7 C 0.1179(6) 0.7392(4) -0.0795(4) 0.0212(13) Uani 1 1 d . . . . .
C8 C 0.0591(6) 0.6656(4) -0.0206(4) 0.0236(13) Uani 1 1 d . . . . .
C9 C 0.1252(6) 0.6073(4) 0.0493(4) 0.0222(13) Uani 1 1 d . . . . .
C10 C 0.0958(6) 0.5260(4) 0.0901(4) 0.0254(14) Uani 1 1 d . . . . .
H10A H 0.036972 0.508189 0.072151 0.031 Uiso 1 1 calc R U . . .
C11 C 0.1523(6) 0.4680(4) 0.1590(4) 0.0249(14) Uani 1 1 d . . . . .
C12 C 0.1187(6) 0.3861(4) 0.2057(4) 0.0288(14) Uani 1 1 d . . . . .
H12A H 0.062897 0.365488 0.187440 0.035 Uiso 1 1 calc R U . . .
C13 C 0.1656(7) 0.3369(4) 0.2763(5) 0.0342(16) Uani 1 1 d . . . . .
H13A H 0.139154 0.284418 0.307641 0.041 Uiso 1 1 calc R U . . .
C14 C 0.2552(7) 0.3652(5) 0.3028(5) 0.0380(17) Uani 1 1 d . . . . .
H14A H 0.288190 0.330563 0.350989 0.046 Uiso 1 1 calc R U . . .
C15 C 0.2936(6) 0.4427(5) 0.2583(4) 0.0316(15) Uani 1 1 d . . . . .
H15A H 0.353239 0.459862 0.276122 0.038 Uiso 1 1 calc R U . . .
C16 C 0.2430(6) 0.4985(4) 0.1841(4) 0.0245(13) Uani 1 1 d . . . . .
C17 C 0.2763(6) 0.5791(4) 0.1389(4) 0.0246(13) Uani 1 1 d . . . . .
H17A H 0.339229 0.595714 0.153774 0.030 Uiso 1 1 calc R U . . .
C18 C 0.2202(5) 0.6350(4) 0.0732(4) 0.0202(12) Uani 1 1 d . . . . .
C19 C 0.2462(5) 0.7285(4) 0.0326(4) 0.0198(13) Uani 1 1 d . . . . .
C20 C 0.2152(6) 0.7664(4) -0.0582(4) 0.0231(13) Uani 1 1 d . . . . .
C21 C 0.2704(6) 0.8337(4) -0.1180(4) 0.0226(13) Uani 1 1 d . . . . .
H21A H 0.335063 0.850744 -0.105618 0.027 Uiso 1 1 calc R U . . .
C22 C 0.2307(6) 0.8770(4) -0.1973(4) 0.0229(13) Uani 1 1 d . . . . .
C23 C 0.1564(6) 0.7919(4) 0.0930(4) 0.0220(13) Uani 1 1 d . . . . .
C24 C 0.1101(5) 0.8927(4) 0.0620(4) 0.0182(12) Uani 1 1 d . . . . .
H24A H 0.125293 0.927835 0.005220 0.022 Uiso 1 1 calc R U . . .
C25 C 0.0335(7) 0.9199(5) 0.1481(5) 0.0354(16) Uani 1 1 d . . . . .
H25A H -0.007808 0.979376 0.149666 0.043 Uiso 1 1 calc R U . . .
C26 C 0.0261(7) 0.8565(6) 0.2224(5) 0.0382(17) Uani 1 1 d . . . . .
H26A H -0.018949 0.868310 0.278066 0.046 Uiso 1 1 calc R U . . .
C27 C 0.3878(6) 0.7266(4) 0.0263(4) 0.0193(12) Uani 1 1 d . . . . .
C28 C 0.4328(5) 0.7810(5) 0.0639(4) 0.0242(14) Uani 1 1 d . . . . .
H28A H 0.382134 0.825358 0.095003 0.029 Uiso 1 1 calc R U . . .
C29 C 0.5737(6) 0.7519(5) 0.0430(5) 0.0312(15) Uani 1 1 d . . . . .
H29A H 0.624413 0.775912 0.062361 0.037 Uiso 1 1 calc R U . . .
C30 C 0.6258(6) 0.6891(4) -0.0053(4) 0.0278(14) Uani 1 1 d . . . . .
H30A H 0.714474 0.666473 -0.023249 0.033 Uiso 1 1 calc R U . . .
C31 C 0.2060(6) 0.5492(4) 0.7578(4) 0.0312(15) Uani 1 1 d . . . . .
H31A H 0.146000 0.529275 0.743114 0.037 Uiso 1 1 calc R U . . .
C32 C 0.2446(7) 0.5074(5) 0.8358(5) 0.0376(17) Uani 1 1 d . . . . .
H32A H 0.211473 0.459160 0.872756 0.045 Uiso 1 1 calc R U . . .
C33 C 0.3333(7) 0.5378(5) 0.8590(5) 0.0340(16) Uani 1 1 d . . . . .
H33A H 0.358892 0.509152 0.911329 0.041 Uiso 1 1 calc R U . . .
C34 C 0.3830(6) 0.6088(4) 0.8062(4) 0.0294(15) Uani 1 1 d . . . . .
H34A H 0.439129 0.629726 0.823826 0.035 Uiso 1 1 calc R U . . .
C35 C 0.3486(6) 0.6509(4) 0.7239(4) 0.0251(14) Uani 1 1 d . . . . .
C36 C 0.4019(6) 0.7213(4) 0.6654(4) 0.0255(14) Uani 1 1 d . . . . .
H36A H 0.460657 0.741796 0.680796 0.031 Uiso 1 1 calc R U . . .
C37 C 0.3689(6) 0.7609(4) 0.5854(4) 0.0244(13) Uani 1 1 d . . . . .
C38 C 0.4292(6) 0.8352(4) 0.5276(4) 0.0236(13) Uani 1 1 d . . . . .
C39 C 0.3677(6) 0.8920(4) 0.4543(4) 0.0234(13) Uani 1 1 d . . . . .
C40 C 0.3983(6) 0.9731(4) 0.4126(4) 0.0244(13) Uani 1 1 d . . . . .
H40A H 0.452184 0.993015 0.433298 0.029 Uiso 1 1 calc R U . . .
C41 C 0.3507(6) 1.0267(4) 0.3397(4) 0.0239(13) Uani 1 1 d . . . . .
C42 C 0.3870(6) 1.1084(4) 0.2915(4) 0.0270(14) Uani 1 1 d . . . . .
H42A H 0.438614 1.130500 0.312051 0.032 Uiso 1 1 calc R U . . .
C43 C 0.3489(7) 1.1547(4) 0.2171(5) 0.0313(15) Uani 1 1 d . . . . .
H43A H 0.375292 1.207352 0.186394 0.038 Uiso 1 1 calc R U . . .
C44 C 0.2667(6) 1.1221(5) 0.1849(5) 0.0331(16) Uani 1 1 d . . . . .
H44A H 0.242423 1.152811 0.132503 0.040 Uiso 1 1 calc R U . . .
C45 C 0.2248(6) 1.0463(4) 0.2316(4) 0.0295(15) Uani 1 1 d . . . . .
H45A H 0.168967 1.027278 0.211890 0.035 Uiso 1 1 calc R U . . .
C46 C 0.2653(6) 0.9956(4) 0.3106(4) 0.0233(13) Uani 1 1 d . . . . .
C47 C 0.2279(6) 0.9152(4) 0.3577(4) 0.0240(13) Uani 1 1 d . . . . .
H47A H 0.167724 0.897474 0.340944 0.029 Uiso 1 1 calc R U . . .
C48 C 0.2781(5) 0.8621(4) 0.4278(4) 0.0201(12) Uani 1 1 d . . . . .
C49 C 0.2481(5) 0.7702(4) 0.4695(4) 0.0196(13) Uani 1 1 d . . . . .
C50 C 0.2748(6) 0.7332(4) 0.5620(4) 0.0223(13) Uani 1 1 d . . . . .
C51 C 0.2191(6) 0.6654(4) 0.6201(4) 0.0243(13) Uani 1 1 d . . . . .
H51A H 0.155662 0.648503 0.606123 0.029 Uiso 1 1 calc R U . . .
C52 C 0.2563(6) 0.6211(4) 0.7007(4) 0.0254(14) Uani 1 1 d . . . . .
C53 C 0.1063(6) 0.7737(4) 0.4752(4) 0.0208(13) Uani 1 1 d . . . . .
C54 C 0.0590(6) 0.7237(5) 0.4409(4) 0.0283(14) Uani 1 1 d . . . . .
H54A H 0.110382 0.679914 0.409404 0.034 Uiso 1 1 calc R U . . .
C55 C -0.0794(7) 0.7476(5) 0.4598(5) 0.0318(15) Uani 1 1 d . . . . .
H55A H -0.127948 0.720894 0.441497 0.038 Uiso 1 1 calc R U . . .
C56 C -0.1327(6) 0.8130(5) 0.5070(4) 0.0290(14) Uani 1 1 d . . . . .
H56A H -0.221274 0.836002 0.524884 0.035 Uiso 1 1 calc R U . . .
C57 C 0.3400(6) 0.7052(4) 0.4103(4) 0.0212(13) Uani 1 1 d . . . . .
C58 C 0.4052(7) 0.6017(4) 0.4512(4) 0.039(2) Uani 1 1 d . . . . .
H58A H 0.401572 0.569308 0.508979 0.047 Uiso 1 1 calc R U . . .
C59 C 0.4774(9) 0.5760(6) 0.3569(6) 0.050(2) Uani 1 1 d . . . . .
H59A H 0.526473 0.518655 0.352129 0.060 Uiso 1 1 calc R U . . .
C60 C 0.4640(7) 0.6404(5) 0.2859(5) 0.0386(17) Uani 1 1 d . . . . .
H60A H 0.503382 0.629569 0.229238 0.046 Uiso 1 1 calc R U . . .
Cl1 Cl 0.2944(5) 1.2255(7) -0.2891(3) 0.242(4) Uani 1 1 d . . . . .
C1' C 0.3000(11) 1.1611(12) -0.1888(8) 0.104(5) Uani 1 1 d . . . . .
C2' C 0.4173(14) 1.0840(18) -0.1742(16) 0.176(13) Uani 1 1 d . . . . .
H2'A H 0.489970 1.072752 -0.220156 0.211 Uiso 1 1 calc R U . . .
C3' C 0.4100(14) 1.0350(14) -0.0942(19) 0.166(12) Uani 1 1 d . . . . .
H3'A H 0.481443 0.989572 -0.083392 0.200 Uiso 1 1 calc R U . . .
C4' C 0.3147(14) 1.0454(8) -0.0329(15) 0.132(7) Uani 1 1 d . . . . .
H4'A H 0.318716 1.007050 0.021583 0.159 Uiso 1 1 calc R U . . .
C5' C 0.2017(9) 1.1094(7) -0.0378(8) 0.067(3) Uani 1 1 d . . . . .
H5'A H 0.131729 1.112488 0.011245 0.081 Uiso 1 1 calc R U . . .
C6' C 0.1947(8) 1.1693(8) -0.1180(7) 0.064(3) Uani 1 1 d . . . . .
H6'A H 0.120348 1.213853 -0.123503 0.076 Uiso 1 1 calc R U . . .

loop_
_atom_site_aniso_label
_atom_site_aniso_U_11
_atom_site_aniso_U_22
_atom_site_aniso_U_33
_atom_site_aniso_U_23
_atom_site_aniso_U_13
_atom_site_aniso_U_12
S1 0.0393(11) 0.0500(12) 0.0364(11) -0.0151(9) -0.0065(8) -0.0042(8)
S2 0.0252(9) 0.0312(10) 0.0322(10) -0.0070(7) -0.0086(7) -0.0052(7)
S3 0.0230(9) 0.0299(9) 0.0289(10) -0.0079(7) -0.0080(7) -0.0042(7)
S4 0.085(2) 0.086(2) 0.078(2) -0.0373(17) -0.0164(16) -0.0016(16)
O1 0.028(2) 0.036(3) 0.036(3) -0.004(2) -0.016(2) -0.0119(19)
O2 0.030(2) 0.038(3) 0.037(3) -0.004(2) -0.019(2) -0.012(2)
C1 0.026(3) 0.029(3) 0.025(3) -0.001(3) -0.005(3) -0.003(3)
C2 0.032(3) 0.029(3) 0.026(3) 0.000(3) -0.004(3) -0.004(3)
C3 0.033(4) 0.038(4) 0.022(3) -0.004(3) -0.008(3) 0.005(3)
C4 0.026(3) 0.032(3) 0.027(3) -0.006(3) -0.011(3) 0.000(3)
C5 0.020(3) 0.025(3) 0.022(3) -0.011(2) -0.007(2) 0.004(2)
C6 0.021(3) 0.023(3) 0.027(3) -0.008(3) -0.011(2) -0.001(2)
C7 0.020(3) 0.021(3) 0.024(3) -0.012(2) -0.003(2) -0.001(2)
C8 0.020(3) 0.027(3) 0.025(3) -0.007(3) -0.007(2) -0.002(2)
C9 0.021(3) 0.027(3) 0.019(3) -0.005(2) -0.005(2) -0.007(2)
C10 0.024(3) 0.025(3) 0.030(3) -0.010(3) -0.006(3) -0.006(2)
C11 0.026(3) 0.024(3) 0.024(3) -0.005(3) -0.006(3) -0.006(2)
C12 0.028(3) 0.024(3) 0.031(4) -0.006(3) -0.002(3) -0.005(3)
C13 0.033(4) 0.021(3) 0.041(4) -0.005(3) -0.002(3) -0.005(3)
C14 0.034(4) 0.034(4) 0.035(4) 0.007(3) -0.005(3) -0.009(3)
C15 0.026(3) 0.034(3) 0.032(4) 0.002(3) -0.011(3) -0.005(3)
C16 0.021(3) 0.027(3) 0.025(3) -0.005(3) -0.004(2) -0.006(2)
C17 0.022(3) 0.031(3) 0.023(3) -0.006(3) -0.005(2) -0.010(3)
C18 0.018(3) 0.023(3) 0.020(3) -0.008(2) -0.002(2) -0.005(2)
C19 0.017(3) 0.023(3) 0.018(3) -0.004(2) -0.004(2) -0.003(2)
C20 0.020(3) 0.028(3) 0.022(3) -0.007(3) -0.006(2) -0.004(2)
C21 0.023(3) 0.020(3) 0.024(3) -0.005(2) -0.003(2) -0.004(2)
C22 0.022(3) 0.025(3) 0.021(3) -0.011(2) -0.003(2) 0.000(2)
C23 0.016(3) 0.028(3) 0.024(3) -0.008(3) -0.005(2) -0.006(2)
C24 0.004(2) 0.026(3) 0.031(3) -0.027(3) 0.001(2) 0.002(2)
C25 0.031(4) 0.032(4) 0.049(5) -0.022(3) -0.008(3) -0.005(3)
C26 0.031(4) 0.062(5) 0.028(4) -0.017(3) -0.006(3) -0.013(3)
C27 0.022(3) 0.017(3) 0.020(3) -0.005(2) -0.008(2) -0.004(2)
C28 0.013(3) 0.047(4) 0.013(3) 0.002(3) -0.006(2) -0.011(3)
C29 0.027(3) 0.039(4) 0.032(4) -0.002(3) -0.015(3) -0.012(3)
C30 0.020(3) 0.037(4) 0.025(3) -0.001(3) -0.009(2) -0.006(3)
C31 0.025(3) 0.031(3) 0.027(3) -0.001(3) -0.002(3) 0.000(3)
C32 0.029(4) 0.042(4) 0.025(4) 0.004(3) -0.002(3) 0.001(3)
C33 0.032(4) 0.035(4) 0.027(4) -0.008(3) -0.007(3) 0.007(3)
C34 0.026(3) 0.033(3) 0.021(3) -0.004(3) -0.005(3) 0.003(3)
C35 0.023(3) 0.025(3) 0.025(3) -0.012(3) -0.008(2) 0.007(2)
C36 0.023(3) 0.030(3) 0.025(3) -0.009(3) -0.011(2) -0.002(2)
C37 0.022(3) 0.028(3) 0.023(3) -0.010(3) -0.009(2) 0.001(2)
C38 0.024(3) 0.024(3) 0.024(3) -0.007(2) -0.007(2) -0.004(2)
C39 0.021(3) 0.029(3) 0.023(3) -0.008(3) -0.006(2) -0.005(2)
C40 0.022(3) 0.026(3) 0.028(3) -0.009(3) -0.004(2) -0.007(2)
C41 0.025(3) 0.024(3) 0.021(3) -0.008(2) -0.003(2) -0.003(2)
C42 0.029(3) 0.025(3) 0.027(3) -0.006(3) -0.002(3) -0.010(3)
C43 0.032(3) 0.025(3) 0.036(4) -0.007(3) -0.002(3) -0.010(3)
C44 0.029(3) 0.030(3) 0.032(4) 0.001(3) -0.005(3) -0.004(3)
C45 0.024(3) 0.037(4) 0.028(3) -0.006(3) -0.009(3) -0.006(3)
C46 0.021(3) 0.021(3) 0.026(3) -0.002(2) -0.005(2) -0.006(2)
C47 0.020(3) 0.026(3) 0.026(3) -0.006(3) -0.007(2) -0.004(2)
C48 0.017(3) 0.023(3) 0.021(3) -0.009(2) -0.002(2) -0.005(2)
C49 0.017(3) 0.022(3) 0.019(3) -0.005(2) -0.004(2) -0.002(2)
C50 0.021(3) 0.023(3) 0.023(3) -0.006(2) -0.005(2) -0.004(2)
C51 0.021(3) 0.027(3) 0.025(3) -0.008(3) -0.006(2) -0.003(2)
C52 0.023(3) 0.025(3) 0.022(3) -0.007(3) -0.003(2) 0.003(2)
C53 0.023(3) 0.021(3) 0.020(3) -0.002(2) -0.005(2) -0.009(2)
C54 0.030(3) 0.035(3) 0.024(3) -0.007(3) -0.010(3) -0.010(3)
C55 0.029(3) 0.041(4) 0.033(4) -0.006(3) -0.013(3) -0.017(3)
C56 0.021(3) 0.036(4) 0.029(3) -0.002(3) -0.011(3) -0.006(3)
C57 0.019(3) 0.019(3) 0.027(3) -0.007(2) -0.008(2) 0.000(2)
C58 0.065(5) 0.014(3) -0.001(3) 0.003(2) 0.006(3) 0.032(3)
C59 0.061(5) 0.041(4) 0.041(5) -0.023(4) -0.001(4) 0.002(4)
C60 0.043(4) 0.055(5) 0.023(3) -0.011(3) -0.010(3) -0.014(4)
Cl1 0.144(4) 0.590(14) 0.062(2) -0.049(4) -0.009(2) -0.222(6)
C1' 0.053(6) 0.230(16) 0.065(7) -0.079(9) 0.003(5) -0.060(8)
C2' 0.041(7) 0.33(3) 0.24(2) -0.25(3) 0.045(11) -0.061(12)
C3' 0.031(7) 0.188(19) 0.35(3) -0.23(2) -0.027(13) 0.011(9)
C4' 0.087(9) 0.066(7) 0.30(2) -0.073(11) -0.122(13) 0.010(6)
C5' 0.042(5) 0.078(6) 0.097(8) -0.045(6) -0.021(5) -0.006(4)
C6' 0.029(4) 0.112(8) 0.066(6) -0.049(6) -0.006(4) -0.018(5)

loop_
_atom_type_symbol
_atom_type_description
_atom_type_scat_dispersion_real
_atom_type_scat_dispersion_imag
_atom_type_scat_source
C C 0.0181 0.0091 'International Tables Vol C Tables 4.2.6.8 and 6.1.1.4'
H H 0.0000 0.0000 'International Tables Vol C Tables 4.2.6.8 and 6.1.1.4'
O O 0.0492 0.0322 'International Tables Vol C Tables 4.2.6.8 and 6.1.1.4'
S S 0.3331 0.5567 'International Tables Vol C Tables 4.2.6.8 and 6.1.1.4'
Cl Cl 0.3639 0.7018 'International Tables Vol C Tables 4.2.6.8 and 6.1.1.4'

loop_
_geom_angle_atom_site_label_1
_geom_angle_atom_site_label_2
_geom_angle_atom_site_label_3
_geom_angle
_geom_angle_site_symmetry_1
_geom_angle_site_symmetry_3
_geom_angle_publ_flag
C26 S1 C23 93.1(3) . . ?
C30 S2 C27 92.2(3) . . ?
C56 S3 C53 92.1(3) . . ?
C60 S4 C57 95.1(4) . . ?
C2 C1 C22 121.3(6) . . ?
C2 C1 H1A 119.3 . . ?
C22 C1 H1A 119.4 . . ?
C1 C2 C3 119.7(6) . . ?
C1 C2 H2A 120.2 . . ?
C3 C2 H2A 120.2 . . ?
C4 C3 C2 121.3(6) . . ?
C4 C3 H3A 119.4 . . ?
C2 C3 H3A 119.4 . . ?
C3 C4 C5 120.4(6) . . ?
C3 C4 H4A 119.8 . . ?
C5 C4 H4A 119.8 . . ?
C6 C5 C22 118.1(5) . . ?
C6 C5 C4 122.6(6) . . ?
C22 C5 C4 119.4(6) . . ?
C7 C6 C5 122.0(6) . . ?
C7 C6 H6A 119.0 . . ?
C5 C6 H6A 119.0 . . ?
C6 C7 C20 120.0(6) . . ?
C6 C7 C8 118.6(5) . . ?
C20 C7 C8 121.3(5) . . ?
O1 C8 C7 121.7(6) . . ?
O1 C8 C9 121.3(6) . . ?
C7 C8 C9 116.9(5) . . ?
C10 C9 C18 120.2(6) . . ?
C10 C9 C8 119.0(6) . . ?
C18 C9 C8 120.9(5) . . ?
C9 C10 C11 122.1(6) . . ?
C9 C10 H10A 119.0 . . ?
C11 C10 H10A 119.0 . . ?
C12 C11 C10 123.4(6) . . ?
C12 C11 C16 119.7(6) . . ?
C10 C11 C16 116.8(6) . . ?
C13 C12 C11 121.5(7) . . ?
C13 C12 H12A 119.3 . . ?
C11 C12 H12A 119.2 . . ?
C12 C13 C14 120.1(6) . . ?
C12 C13 H13A 119.9 . . ?
C14 C13 H13A 120.0 . . ?
C15 C14 C13 120.7(7) . . ?
C15 C14 H14A 119.7 . . ?
C13 C14 H14A 119.7 . . ?
C14 C15 C16 121.0(7) . . ?
C14 C15 H15A 119.5 . . ?
C16 C15 H15A 119.5 . . ?
C17 C16 C15 122.8(6) . . ?
C17 C16 C11 120.2(6) . . ?
C15 C16 C11 117.0(6) . . ?
C18 C17 C16 122.5(6) . . ?
C18 C17 H17A 118.8 . . ?
C16 C17 H17A 118.8 . . ?
C17 C18 C9 118.1(5) . . ?
C17 C18 C19 121.2(5) . . ?
C9 C18 C19 120.3(5) . . ?
C23 C19 C27 109.1(5) . . ?
C23 C19 C20 106.5(5) . . ?
C27 C19 C20 110.5(5) . . ?
C23 C19 C18 108.2(5) . . ?
C27 C19 C18 110.0(5) . . ?
C20 C19 C18 112.4(5) . . ?
C21 C20 C7 118.5(6) . . ?
C21 C20 C19 121.0(5) . . ?
C7 C20 C19 120.2(5) . . ?
C20 C21 C22 121.6(6) . . ?
C20 C21 H21A 119.2 . . ?
C22 C21 H21A 119.2 . . ?
C21 C22 C1 122.2(6) . . ?
C21 C22 C5 119.8(6) . . ?
C1 C22 C5 118.0(6) . . ?
C19 C23 C24 124.6(5) . . ?
C19 C23 S1 121.4(4) . . ?
C24 C23 S1 113.9(4) . . ?
C25 C24 C23 101.2(5) . . ?
C25 C24 H24A 129.4 . . ?
C23 C24 H24A 129.4 . . ?
C26 C25 C24 118.5(6) . . ?
C26 C25 H25A 120.8 . . ?
C24 C25 H25A 120.8 . . ?
C25 C26 S1 113.2(6) . . ?
C25 C26 H26A 123.4 . . ?
S1 C26 H26A 123.4 . . ?
C28 C27 C19 126.8(5) . . ?
C28 C27 S2 112.7(4) . . ?
C19 C27 S2 120.4(4) . . ?
C27 C28 C29 105.9(6) . . ?
C27 C28 H28A 127.1 . . ?
C29 C28 H28A 127.0 . . ?
C30 C29 C28 116.6(6) . . ?
C30 C29 H29A 121.7 . . ?
C28 C29 H29A 121.8 . . ?
C29 C30 S2 112.6(5) . . ?
C29 C30 H30A 123.7 . . ?
S2 C30 H30A 123.7 . . ?
C52 C31 C32 120.8(7) . . ?
C52 C31 H31A 119.5 . . ?
C32 C31 H31A 119.7 . . ?
C31 C32 C33 120.0(7) . . ?
C31 C32 H32A 120.0 . . ?
C33 C32 H32A 120.0 . . ?
C34 C33 C32 121.3(7) . . ?
C34 C33 H33A 119.3 . . ?
C32 C33 H33A 119.4 . . ?
C33 C34 C35 119.8(7) . . ?
C33 C34 H34A 120.1 . . ?
C35 C34 H34A 120.1 . . ?
C36 C35 C52 119.0(6) . . ?
C36 C35 C34 121.9(6) . . ?
C52 C35 C34 119.1(6) . . ?
C37 C36 C35 121.4(6) . . ?
C37 C36 H36A 119.3 . . ?
C35 C36 H36A 119.3 . . ?
C36 C37 C50 120.3(6) . . ?
C36 C37 C38 118.0(6) . . ?
C50 C37 C38 121.6(5) . . ?
O2 C38 C37 121.8(6) . . ?
O2 C38 C39 121.5(6) . . ?
C37 C38 C39 116.7(5) . . ?
C40 C39 C48 120.4(6) . . ?
C40 C39 C38 119.1(6) . . ?
C48 C39 C38 120.5(5) . . ?
C39 C40 C41 121.8(6) . . ?
C39 C40 H40A 119.1 . . ?
C41 C40 H40A 119.1 . . ?
C40 C41 C42 123.2(6) . . ?
C40 C41 C46 118.0(6) . . ?
C42 C41 C46 118.7(6) . . ?
C43 C42 C41 122.1(6) . . ?
C43 C42 H42A 118.9 . . ?
C41 C42 H42A 119.0 . . ?
C42 C43 C44 119.7(6) . . ?
C42 C43 H43A 120.2 . . ?
C44 C43 H43A 120.1 . . ?
C45 C44 C43 120.0(6) . . ?
C45 C44 H44A 120.1 . . ?
C43 C44 H44A 120.0 . . ?
C44 C45 C46 121.1(6) . . ?
C44 C45 H45A 119.4 . . ?
C46 C45 H45A 119.5 . . ?
C47 C46 C45 122.1(6) . . ?
C47 C46 C41 119.5(6) . . ?
C45 C46 C41 118.3(6) . . ?
C48 C47 C46 121.8(6) . . ?
C48 C47 H47A 119.1 . . ?
C46 C47 H47A 119.1 . . ?
C47 C48 C39 118.3(6) . . ?
C47 C48 C49 120.0(5) . . ?
C39 C48 C49 121.5(5) . . ?
C48 C49 C57 107.3(5) . . ?
C48 C49 C53 110.4(5) . . ?
C57 C49 C53 110.2(5) . . ?
C48 C49 C50 112.6(5) . . ?
C57 C49 C50 106.8(5) . . ?
C53 C49 C50 109.4(5) . . ?
C51 C50 C37 118.8(6) . . ?
C51 C50 C49 120.5(5) . . ?
C37 C50 C49 120.4(5) . . ?
C50 C51 C52 121.7(6) . . ?
C50 C51 H51A 119.2 . . ?
C52 C51 H51A 119.1 . . ?
C31 C52 C35 119.0(6) . . ?
C31 C52 C51 122.3(6) . . ?
C35 C52 C51 118.7(6) . . ?
C54 C53 C49 128.5(6) . . ?
C54 C53 S3 111.3(5) . . ?
C49 C53 S3 120.2(4) . . ?
C53 C54 C55 111.5(6) . . ?
C53 C54 H54A 124.3 . . ?
C55 C54 H54A 124.3 . . ?
C56 C55 C54 113.4(6) . . ?
C56 C55 H55A 123.3 . . ?
C54 C55 H55A 123.2 . . ?
C55 C56 S3 111.7(5) . . ?
C55 C56 H56A 124.2 . . ?
S3 C56 H56A 124.2 . . ?
C49 C57 C58 122.3(5) . . ?
C49 C57 S4 122.7(4) . . ?
C58 C57 S4 115.0(4) . . ?
C59 C58 C57 94.9(5) . . ?
C59 C58 H58A 132.6 . . ?
C57 C58 H58A 132.6 . . ?
C60 C59 C58 116.9(6) . . ?
C60 C59 H59A 121.5 . . ?
C58 C59 H59A 121.5 . . ?
C59 C60 S4 118.0(6) . . ?
C59 C60 H60A 121.0 . . ?
S4 C60 H60A 121.0 . . ?
C6' C1' Cl1 121.2(11) . . ?
C6' C1' C2' 117.1(14) . . ?
Cl1 C1' C2' 121.4(12) . . ?
C3' C2' C1' 116.8(12) . . ?
C3' C2' H2'A 120.2 . . ?
C1' C2' H2'A 123.0 . . ?
C4' C3' C2' 124(2) . . ?
C4' C3' H3'A 116.7 . . ?
C2' C3' H3'A 119.6 . . ?
C3' C4' C5' 125(2) . . ?
C3' C4' H4'A 118.0 . . ?
C5' C4' H4'A 116.6 . . ?
C6' C5' C4' 118.3(13) . . ?
C6' C5' H5'A 120.9 . . ?
C4' C5' H5'A 120.8 . . ?
C5' C6' C1' 118.6(11) . . ?
C5' C6' H6'A 120.8 . . ?
C1' C6' H6'A 120.6 . . ?

loop_
_geom_bond_atom_site_label_1
_geom_bond_atom_site_label_2
_geom_bond_distance
_geom_bond_site_symmetry_2
_geom_bond_publ_flag
S1 C26 1.668(8) . ?
S1 C23 1.718(6) . ?
S2 C30 1.694(6) . ?
S2 C27 1.722(6) . ?
S3 C56 1.707(7) . ?
S3 C53 1.725(6) . ?
S4 C60 1.562(9) . ?
S4 C57 1.664(7) . ?
O1 C8 1.220(8) . ?
O2 C38 1.211(8) . ?
C1 C2 1.378(9) . ?
C1 C22 1.420(9) . ?
C1 H1A 0.9300 . ?
C2 C3 1.403(10) . ?
C2 H2A 0.9300 . ?
C3 C4 1.350(10) . ?
C3 H3A 0.9300 . ?
C4 C5 1.430(9) . ?
C4 H4A 0.9300 . ?
C5 C6 1.412(9) . ?
C5 C22 1.418(9) . ?
C6 C7 1.375(9) . ?
C6 H6A 0.9300 . ?
C7 C20 1.436(8) . ?
C7 C8 1.473(9) . ?
C8 C9 1.486(8) . ?
C9 C10 1.367(9) . ?
C9 C18 1.442(8) . ?
C10 C11 1.416(9) . ?
C10 H10A 0.9300 . ?
C11 C12 1.411(9) . ?
C11 C16 1.436(9) . ?
C12 C13 1.349(10) . ?
C12 H12A 0.9300 . ?
C13 C14 1.418(11) . ?
C13 H13A 0.9300 . ?
C14 C15 1.364(10) . ?
C14 H14A 0.9300 . ?
C15 C16 1.441(9) . ?
C15 H15A 0.9300 . ?
C16 C17 1.387(9) . ?
C17 C18 1.366(9) . ?
C17 H17A 0.9300 . ?
C18 C19 1.529(8) . ?
C19 C23 1.532(8) . ?
C19 C27 1.539(8) . ?
C19 C20 1.530(8) . ?
C20 C21 1.384(9) . ?
C21 C22 1.413(9) . ?
C21 H21A 0.9300 . ?
C23 C24 1.527(8) . ?
C24 C25 1.503(9) . ?
C24 H24A 0.9300 . ?
C25 C26 1.339(11) . ?
C25 H25A 0.9300 . ?
C26 H26A 0.9300 . ?
C27 C28 1.451(9) . ?
C28 C29 1.459(9) . ?
C28 H28A 0.9300 . ?
C29 C30 1.331(10) . ?
C29 H29A 0.9300 . ?
C30 H30A 0.9300 . ?
C31 C52 1.399(9) . ?
C31 C32 1.386(10) . ?
C31 H31A 0.9300 . ?
C32 C33 1.398(11) . ?
C32 H32A 0.9300 . ?
C33 C34 1.366(10) . ?
C33 H33A 0.9300 . ?
C34 C35 1.427(9) . ?
C34 H34A 0.9300 . ?
C35 C36 1.405(9) . ?
C35 C52 1.428(9) . ?
C36 C37 1.382(9) . ?
C36 H36A 0.9300 . ?
C37 C50 1.427(9) . ?
C37 C38 1.485(9) . ?
C38 C39 1.493(8) . ?
C39 C40 1.372(9) . ?
C39 C48 1.435(8) . ?
C40 C41 1.400(9) . ?
C40 H40A 0.9300 . ?
C41 C42 1.424(9) . ?
C41 C46 1.430(9) . ?
C42 C43 1.345(10) . ?
C42 H42A 0.9300 . ?
C43 C44 1.446(10) . ?
C43 H43A 0.9300 . ?
C44 C45 1.364(10) . ?
C44 H44A 0.9300 . ?
C45 C46 1.434(9) . ?
C45 H45A 0.9300 . ?
C46 C47 1.408(9) . ?
C47 C48 1.375(9) . ?
C47 H47A 0.9300 . ?
C48 C49 1.524(8) . ?
C49 C57 1.543(8) . ?
C49 C53 1.537(8) . ?
C49 C50 1.535(8) . ?
C50 C51 1.385(9) . ?
C51 C52 1.421(9) . ?
C51 H51A 0.9300 . ?
C53 C54 1.374(9) . ?
C54 C55 1.430(9) . ?
C54 H54A 0.9300 . ?
C55 C56 1.353(10) . ?
C55 H55A 0.9300 . ?
C56 H56A 0.9300 . ?
C57 C58 1.636(7) . ?
C58 C59 1.600(9) . ?
C58 H58A 0.9300 . ?
C59 C60 1.326(11) . ?
C59 H59A 0.9300 . ?
C60 H60A 0.9300 . ?
Cl1 C1' 1.673(15) . ?
C1' C6' 1.373(13) . ?
C1' C2' 1.54(3) . ?
C2' C3' 1.31(3) . ?
C2' H2'A 0.9300 . ?
C3' C4' 1.22(3) . ?
C3' H3'A 0.9300 . ?
C4' C5' 1.377(14) . ?
C4' H4'A 0.9300 . ?
C5' C6' 1.391(15) . ?
C5' H5'A 0.9300 . ?
C6' H6'A 0.9300 . ?

loop_
_geom_torsion_atom_site_label_1
_geom_torsion_atom_site_label_2
_geom_torsion_atom_site_label_3
_geom_torsion_atom_site_label_4
_geom_torsion
_geom_torsion_site_symmetry_1
_geom_torsion_site_symmetry_2
_geom_torsion_site_symmetry_3
_geom_torsion_site_symmetry_4
_geom_torsion_publ_flag
C22 C1 C2 C3 -1.0(10) . . . . ?
C1 C2 C3 C4 0.8(10) . . . . ?
C2 C3 C4 C5 0.8(10) . . . . ?
C3 C4 C5 C6 179.1(6) . . . . ?
C3 C4 C5 C22 -2.2(9) . . . . ?
C22 C5 C6 C7 1.6(9) . . . . ?
C4 C5 C6 C7 -179.8(6) . . . . ?
C5 C6 C7 C20 -2.0(9) . . . . ?
C5 C6 C7 C8 -179.2(5) . . . . ?
C6 C7 C8 O1 -13.5(9) . . . . ?
C20 C7 C8 O1 169.4(6) . . . . ?
C6 C7 C8 C9 163.1(5) . . . . ?
C20 C7 C8 C9 -14.1(8) . . . . ?
O1 C8 C9 C10 13.3(9) . . . . ?
C7 C8 C9 C10 -163.3(6) . . . . ?
O1 C8 C9 C18 -167.5(6) . . . . ?
C7 C8 C9 C18 15.9(8) . . . . ?
C18 C9 C10 C11 2.6(9) . . . . ?
C8 C9 C10 C11 -178.2(6) . . . . ?
C9 C10 C11 C12 176.4(6) . . . . ?
C9 C10 C11 C16 -0.2(9) . . . . ?
C10 C11 C12 C13 -173.6(6) . . . . ?
C16 C11 C12 C13 2.9(10) . . . . ?
C11 C12 C13 C14 -2.8(10) . . . . ?
C12 C13 C14 C15 0.9(11) . . . . ?
C13 C14 C15 C16 0.8(11) . . . . ?
C14 C15 C16 C17 177.9(7) . . . . ?
C14 C15 C16 C11 -0.7(9) . . . . ?
C12 C11 C16 C17 -179.7(6) . . . . ?
C10 C11 C16 C17 -3.0(9) . . . . ?
C12 C11 C16 C15 -1.1(9) . . . . ?
C10 C11 C16 C15 175.7(6) . . . . ?
C15 C16 C17 C18 -174.6(6) . . . . ?
C11 C16 C17 C18 4.0(9) . . . . ?
C16 C17 C18 C9 -1.6(9) . . . . ?
C16 C17 C18 C19 172.2(6) . . . . ?
C10 C9 C18 C17 -1.7(9) . . . . ?
C8 C9 C18 C17 179.1(5) . . . . ?
C10 C9 C18 C19 -175.6(5) . . . . ?
C8 C9 C18 C19 5.2(8) . . . . ?
C17 C18 C19 C23 -82.7(6) . . . . ?
C9 C18 C19 C23 90.9(6) . . . . ?
C17 C18 C19 C27 36.3(7) . . . . ?
C9 C18 C19 C27 -150.0(5) . . . . ?
C17 C18 C19 C20 159.9(5) . . . . ?
C9 C18 C19 C20 -26.4(7) . . . . ?
C6 C7 C20 C21 0.3(9) . . . . ?
C8 C7 C20 C21 177.5(5) . . . . ?
C6 C7 C20 C19 174.0(5) . . . . ?
C8 C7 C20 C19 -8.8(8) . . . . ?
C23 C19 C20 C21 83.5(7) . . . . ?
C27 C19 C20 C21 -34.9(7) . . . . ?
C18 C19 C20 C21 -158.2(5) . . . . ?
C23 C19 C20 C7 -90.1(6) . . . . ?
C27 C19 C20 C7 151.6(5) . . . . ?
C18 C19 C20 C7 28.3(7) . . . . ?
C7 C20 C21 C22 1.6(9) . . . . ?
C19 C20 C21 C22 -172.0(5) . . . . ?
C20 C21 C22 C1 177.7(6) . . . . ?
C20 C21 C22 C5 -2.0(9) . . . . ?
C2 C1 C22 C21 179.9(6) . . . . ?
C2 C1 C22 C5 -0.3(9) . . . . ?
C6 C5 C22 C21 0.4(8) . . . . ?
C4 C5 C22 C21 -178.3(5) . . . . ?
C6 C5 C22 C1 -179.3(5) . . . . ?
C4 C5 C22 C1 1.9(8) . . . . ?
C27 C19 C23 C24 86.6(6) . . . . ?
C20 C19 C23 C24 -32.7(7) . . . . ?
C18 C19 C23 C24 -153.8(5) . . . . ?
C27 C19 C23 S1 -89.8(5) . . . . ?
C20 C19 C23 S1 151.0(4) . . . . ?
C18 C19 C23 S1 29.9(6) . . . . ?
C26 S1 C23 C19 176.7(5) . . . . ?
C26 S1 C23 C24 0.0(5) . . . . ?
C19 C23 C24 C25 -176.8(5) . . . . ?
S1 C23 C24 C25 -0.2(5) . . . . ?
C23 C24 C25 C26 0.4(7) . . . . ?
C24 C25 C26 S1 -0.5(8) . . . . ?
C23 S1 C26 C25 0.3(6) . . . . ?
C23 C19 C27 C28 -5.1(8) . . . . ?
C20 C19 C27 C28 111.7(6) . . . . ?
C18 C19 C27 C28 -123.6(6) . . . . ?
C23 C19 C27 S2 175.2(4) . . . . ?
C20 C19 C27 S2 -68.0(6) . . . . ?
C18 C19 C27 S2 56.7(6) . . . . ?
C30 S2 C27 C28 1.8(5) . . . . ?
C30 S2 C27 C19 -178.4(5) . . . . ?
C19 C27 C28 C29 177.7(6) . . . . ?
S2 C27 C28 C29 -2.6(6) . . . . ?
C27 C28 C29 C30 2.4(8) . . . . ?
C28 C29 C30 S2 -1.1(8) . . . . ?
C27 S2 C30 C29 -0.4(5) . . . . ?
C52 C31 C32 C33 0.9(10) . . . . ?
C31 C32 C33 C34 0.3(10) . . . . ?
C32 C33 C34 C35 -2.7(10) . . . . ?
C33 C34 C35 C36 -176.9(6) . . . . ?
C33 C34 C35 C52 3.8(9) . . . . ?
C52 C35 C36 C37 -1.4(9) . . . . ?
C34 C35 C36 C37 179.3(6) . . . . ?
C35 C36 C37 C50 2.6(9) . . . . ?
C35 C36 C37 C38 179.8(5) . . . . ?
C36 C37 C38 O2 12.6(9) . . . . ?
C50 C37 C38 O2 -170.3(6) . . . . ?
C36 C37 C38 C39 -164.5(5) . . . . ?
C50 C37 C38 C39 12.6(8) . . . . ?
O2 C38 C39 C40 -12.6(9) . . . . ?
C37 C38 C39 C40 164.5(6) . . . . ?
O2 C38 C39 C48 167.3(6) . . . . ?
C37 C38 C39 C48 -15.6(8) . . . . ?
C48 C39 C40 C41 -4.2(9) . . . . ?
C38 C39 C40 C41 175.7(6) . . . . ?
C39 C40 C41 C42 -175.9(6) . . . . ?
C39 C40 C41 C46 1.6(9) . . . . ?
C40 C41 C42 C43 174.0(6) . . . . ?
C46 C41 C42 C43 -3.5(9) . . . . ?
C41 C42 C43 C44 1.1(10) . . . . ?
C42 C43 C44 C45 2.1(10) . . . . ?
C43 C44 C45 C46 -2.7(10) . . . . ?
C44 C45 C46 C47 -177.2(6) . . . . ?
C44 C45 C46 C41 0.3(9) . . . . ?
C40 C41 C46 C47 2.6(9) . . . . ?
C42 C41 C46 C47 -179.7(6) . . . . ?
C40 C41 C46 C45 -174.9(6) . . . . ?
C42 C41 C46 C45 2.8(9) . . . . ?
C45 C46 C47 C48 173.0(6) . . . . ?
C41 C46 C47 C48 -4.5(9) . . . . ?
C46 C47 C48 C39 2.0(9) . . . . ?
C46 C47 C48 C49 -172.3(5) . . . . ?
C40 C39 C48 C47 2.4(9) . . . . ?
C38 C39 C48 C47 -177.5(5) . . . . ?
C40 C39 C48 C49 176.5(5) . . . . ?
C38 C39 C48 C49 -3.3(9) . . . . ?
C47 C48 C49 C57 80.6(6) . . . . ?
C39 C48 C49 C57 -93.5(6) . . . . ?
C47 C48 C49 C53 -39.6(7) . . . . ?
C39 C48 C49 C53 146.3(5) . . . . ?
C47 C48 C49 C50 -162.3(5) . . . . ?
C39 C48 C49 C50 23.6(8) . . . . ?
C36 C37 C50 C51 -0.9(9) . . . . ?
C38 C37 C50 C51 -177.9(5) . . . . ?
C36 C37 C50 C49 -173.8(5) . . . . ?
C38 C37 C50 C49 9.2(9) . . . . ?
C48 C49 C50 C51 160.7(5) . . . . ?
C57 C49 C50 C51 -81.8(7) . . . . ?
C53 C49 C50 C51 37.5(7) . . . . ?
C48 C49 C50 C37 -26.5(7) . . . . ?
C57 C49 C50 C37 90.9(6) . . . . ?
C53 C49 C50 C37 -149.8(5) . . . . ?
C37 C50 C51 C52 -2.1(9) . . . . ?
C49 C50 C51 C52 170.8(5) . . . . ?
C32 C31 C52 C35 0.2(9) . . . . ?
C32 C31 C52 C51 179.9(6) . . . . ?
C36 C35 C52 C31 178.2(6) . . . . ?
C34 C35 C52 C31 -2.5(8) . . . . ?
C36 C35 C52 C51 -1.5(8) . . . . ?
C34 C35 C52 C51 177.8(5) . . . . ?
C50 C51 C52 C31 -176.4(6) . . . . ?
C50 C51 C52 C35 3.3(9) . . . . ?
C48 C49 C53 C54 123.3(7) . . . . ?
C57 C49 C53 C54 5.0(8) . . . . ?
C50 C49 C53 C54 -112.2(7) . . . . ?
C48 C49 C53 S3 -56.3(6) . . . . ?
C57 C49 C53 S3 -174.7(4) . . . . ?
C50 C49 C53 S3 68.1(6) . . . . ?
C56 S3 C53 C54 -0.1(5) . . . . ?
C56 S3 C53 C49 179.6(5) . . . . ?
C49 C53 C54 C55 -179.5(6) . . . . ?
S3 C53 C54 C55 0.2(7) . . . . ?
C53 C54 C55 C56 -0.3(8) . . . . ?
C54 C55 C56 S3 0.2(8) . . . . ?
C53 S3 C56 C55 -0.1(5) . . . . ?
C48 C49 C57 C58 142.0(6) . . . . ?
C53 C49 C57 C58 -97.7(7) . . . . ?
C50 C49 C57 C58 21.1(7) . . . . ?
C48 C49 C57 S4 -37.9(7) . . . . ?
C53 C49 C57 S4 82.4(6) . . . . ?
C50 C49 C57 S4 -158.9(5) . . . . ?
C60 S4 C57 C49 -177.4(5) . . . . ?
C60 S4 C57 C58 2.6(6) . . . . ?
C49 C57 C58 C59 177.5(6) . . . . ?
S4 C57 C58 C59 -2.5(7) . . . . ?
C57 C58 C59 C60 1.4(9) . . . . ?
C58 C59 C60 S4 0.2(11) . . . . ?
C57 S4 C60 C59 -1.7(8) . . . . ?
C6' C1' C2' C3' -3(2) . . . . ?
Cl1 C1' C2' C3' -176.9(13) . . . . ?
C1' C2' C3' C4' 3(3) . . . . ?
C2' C3' C4' C5' 0(3) . . . . ?
C3' C4' C5' C6' -1.9(17) . . . . ?
C4' C5' C6' C1' 0.9(14) . . . . ?
Cl1 C1' C6' C5' 175.1(8) . . . . ?
C2' C1' C6' C5' 1.6(15) . . . . ?
